data_7222891
loop_
_publ_author_name
'Pohl, S.'
'Saak, W.'

_publ_section_title
;
 Interhalogen-Kationen: Darstellung und Kristallstrukturen (143 K) von I3
 Cl2 Sb Cl6, I3 Cl2 Al Cl4 und I3 Br2 Sb Cl6
;
_journal_name_full
;
Zeitschrift fuer Naturforschung, Teil B. Anorganische Chemie, Organische 
Chemie (33,1978-41,1986)
;
_journal_page_first 283
_journal_page_last 288
_journal_volume 36
_journal_year 1981
_chemical_formula_sum 'Al Cl6 I3'
_chemical_name_systematic 'I3 Cl2 Al Cl4'
_space_group_IT_number 15
_symmetry_space_group_name_Hall '-C 2yc'
_symmetry_space_group_name_H-M 'C 1 2/c 1'
_cell_angle_alpha 90
_cell_angle_beta 110.36
_cell_angle_gamma 90
_cell_formula_units_Z 8
_cell_length_a 27.53
_cell_length_b 7.12
_cell_length_c 14.188
_cell_volume 2607.296
_citation_journal_id_ASTM ZNBAD2
_cod_data_source_file Pohl_ZNBAD2_1981_1306.cif
_cod_data_source_block Al1Cl6I3
_cod_original_formula_sum 'Al1 Cl6 I3'
_cod_database_code 7222891

loop_
_symmetry_equiv_pos_as_xyz
x,y,z
-x,y,-z+1/2
-x,-y,-z
x,-y,z-1/2
x+1/2,y+1/2,z
-x+1/2,y+1/2,-z+1/2
-x+1/2,-y+1/2,-z
x+1/2,-y+1/2,z-1/2

loop_
_atom_site_label
_atom_site_type_symbol
_atom_site_fract_x
_atom_site_fract_y
_atom_site_fract_z
_atom_site_occupancy
_atom_site_U_iso_or_equiv
Cl1 Cl-1 0.24619 -0.15312 0.2078 1 0.0
Cl4 Cl-1 0.16719 0.174 -0.00129 1 0.0
I2 I+1 0.20691 -0.15762 0.3312 1 0.0
I3 I+1 0.02624 0.27364 0.09705 1 0.0
Cl6 Cl-1 0.06639 0.41941 -0.16726 1 0.0
Cl5 Cl-1 0.18823 0.64113 -0.048 1 0.0
Al1 Al+3 0.132 0.45113 -0.03561 1 0.0
Cl2 Cl-1 -0.03867 0.07079 0.10566 1 0.0
Cl3 Cl-1 0.1087 0.53349 0.09028 1 0.0
I1 I+1 0.11567 0.04584 0.21555 1 0.0
